data_1569446
loop_
_publ_author_name
'Marr, Zoe Y.'
'Thapa Magar, Rajani'
'Fournier, Bertrand'
'Benedict, Jason B.'
'Rack, Jeffrey J.'

_publ_section_title
;
 Photocrystallography of [Ru(bpy)2(dmso)2]2+ reveals an O-bonded
 metastable state
;
_journal_issue 26
_journal_name_full 'Chemical Science'
_journal_page_first 7279
_journal_page_last 7284
_journal_paper_doi 10.1039/D3SC01526B
_journal_volume 14
_journal_year 2023
_chemical_formula_moiety 'C24 H28 N4 O2 Ru S2, 2(C24 H20 B), 0.752(C2 H3 N)'
_chemical_formula_sum 'C73.5 H70.26 B2 N4.75 O2 Ru S2'
_chemical_formula_weight 1239.00
_chemical_properties_physical Light-sensitive
_space_group_crystal_system monoclinic
_space_group_IT_number 14
_space_group_name_Hall '-P 2ybc'
_space_group_name_H-M_alt 'P 1 21/c 1'
_atom_sites_solution_hydrogens geom
_atom_sites_solution_primary dual
_audit_creation_date 2022-12-12
_audit_creation_method
;
Olex2 1.5
(compiled 2022.04.07 svn.rca3783a0 for OlexSys, GUI svn.r6498)
;
_audit_update_record
;
2022-12-13 deposited with the CCDC.	2023-06-08 downloaded from the CCDC.
;
_cell_angle_alpha 90
_cell_angle_beta 119.2740(10)
_cell_angle_gamma 90
_cell_formula_units_Z 4
_cell_length_a 22.0253(7)
_cell_length_b 14.2617(5)
_cell_length_c 22.4081(8)
_cell_measurement_reflns_used 9930
_cell_measurement_temperature 90
_cell_measurement_theta_max 23.98
_cell_measurement_theta_min 2.31
_cell_volume 6139.9(4)
_computing_cell_refinement 'SAINT V8.40B (?, 2016)'
_computing_data_reduction 'SAINT V8.40B (?, 2016)'
_computing_molecular_graphics 'Olex2 1.5 (Dolomanov et al., 2009)'
_computing_publication_material 'Olex2 1.5 (Dolomanov et al., 2009)'
_computing_structure_refinement 'XL  (Sheldrick, 2008)'
_computing_structure_solution 'SHELXT 2018/2 (Sheldrick, 2018)'
_diffrn_ambient_temperature 90
_diffrn_measured_fraction_theta_full 1.000
_diffrn_measured_fraction_theta_max 0.996
_diffrn_measurement_device_type 'Bruker APEX-II CCD'
_diffrn_measurement_method '\f and \w scans'
_diffrn_radiation_type MoK\a
_diffrn_radiation_wavelength 0.71073
_diffrn_reflns_av_R_equivalents 0.0673
_diffrn_reflns_av_unetI/netI 0.0421
_diffrn_reflns_Laue_measured_fraction_full 1.000
_diffrn_reflns_Laue_measured_fraction_max 0.996
_diffrn_reflns_limit_h_max 29
_diffrn_reflns_limit_h_min -29
_diffrn_reflns_limit_k_max 19
_diffrn_reflns_limit_k_min -19
_diffrn_reflns_limit_l_max 29
_diffrn_reflns_limit_l_min -29
_diffrn_reflns_number 122962
_diffrn_reflns_point_group_measured_fraction_full 1.000
_diffrn_reflns_point_group_measured_fraction_max 0.996
_diffrn_reflns_theta_full 25.242
_diffrn_reflns_theta_max 28.376
_diffrn_reflns_theta_min 1.768
_diffrn_source_current 24.0
_diffrn_source_power 1.2
_diffrn_source_voltage 50.0
_diffrn_standards_number 0
_exptl_absorpt_coefficient_mu 0.376
_exptl_absorpt_correction_T_max 0.7457
_exptl_absorpt_correction_T_min 0.7021
_exptl_absorpt_correction_type multi-scan
_exptl_absorpt_process_details
;
SADABS-2016/2 (Bruker,2016/2) was used for absorption correction.
wR2(int) was 0.0957 before and 0.0537 after correction.
The Ratio of minimum to maximum transmission is 0.9415.
The \l/2 correction factor is Not present.
;
_exptl_crystal_colour 'dark red'
_exptl_crystal_colour_modifier dark
_exptl_crystal_colour_primary red
_exptl_crystal_density_diffrn 1.340
_exptl_crystal_description plate
_exptl_crystal_F_000 2586
_exptl_crystal_size_max 0.14
_exptl_crystal_size_mid 0.14
_exptl_crystal_size_min 0.02
_refine_diff_density_max 1.547
_refine_diff_density_min -0.917
_refine_diff_density_rms 0.079
_refine_ls_extinction_method none
_refine_ls_goodness_of_fit_ref 1.037
_refine_ls_hydrogen_treatment constr
_refine_ls_matrix_type full
_refine_ls_number_parameters 781
_refine_ls_number_reflns 15300
_refine_ls_number_restraints 0
_refine_ls_restrained_S_all 1.037
_refine_ls_R_factor_all 0.0640
_refine_ls_R_factor_gt 0.0436
_refine_ls_shift/su_max 0.003
_refine_ls_shift/su_mean 0.000
_refine_ls_structure_factor_coef Fsqd
_refine_ls_weighting_details 'w=1/[\s^2^(Fo^2^)+(0.0446P)^2^+8.0330P] where P=(Fo^2^+2Fc^2^)/3'
_refine_ls_weighting_scheme calc
_refine_ls_wR_factor_gt 0.1025
_refine_ls_wR_factor_ref 0.1123
_reflns_Friedel_coverage 0.000
_reflns_number_gt 11910
_reflns_number_total 15300
_reflns_threshold_expression 'I > 2\s(I)'
_cod_data_source_file d3sc01526b2.cif
_cod_data_source_block p21_c
_cod_original_formula_sum 'C73.50 H70.26 B2 N4.75 O2 Ru S2'
_cod_database_code 1569446
_shelx_shelxl_version_number 2018/3
_shelx_space_group_comment
;
The symmetry employed for this shelxl refinement is uniquely defined
by the following loop, which should always be used as a source of
symmetry information in preference to the above space-group names.
They are only intended as comments.
;
_olex2_refinement_description
;
1. Fixed Uiso
 At 1.2 times of:
  All C(H) groups
 At 1.5 times of:
  All C(H,H,H) groups
2. Others
 Sof(C73)=Sof(C74)=Sof(H74A)=Sof(H74B)=Sof(H74C)=Sof(N5)=FVAR(1)
3.a Aromatic/amide H refined with riding coordinates:
 C54(H54), C44(H44), C36(H36), C13(H13), C71(H71), C48(H48), C68(H68),
 C32(H32), C30(H30), C42(H42), C50(H50), C72(H72), C33(H33), C47(H47), C35(H35),
  C62(H62), C29(H29), C46(H46), C34(H34), C59(H59), C70(H70), C58(H58), C8(H8),
 C63(H63), C60(H60), C23(H23), C45(H45), C66(H66), C14(H14), C64(H64), C5(H5),
 C65(H65), C56(H56), C52(H52), C38(H38), C7(H7), C51(H51), C24(H24), C57(H57),
 C11(H11), C53(H53), C15(H15), C26(H26), C12(H12), C69(H69), C40(H40), C22(H22),
  C6(H6), C41(H41), C28(H28), C21(H21), C39(H39), C27(H27), C18(H18), C17(H17),
 C16(H16)
3.b Idealised Me refined as rotating group:
 C4(H4A,H4B,H4C), C1(H1A,H1B,H1C), C2(H2A,H2B,H2C), C3(H3A,H3B,H3C), C74(H74A,
 H74B,H74C)
;
_olex2_submission_special_instructions 'No special instructions were received'

loop_
_space_group_symop_operation_xyz
'x, y, z'
'-x, y+1/2, -z+1/2'
'-x, -y, -z'
'x, -y-1/2, z-1/2'

loop_
_atom_site_label
_atom_site_type_symbol
_atom_site_fract_x
_atom_site_fract_y
_atom_site_fract_z
_atom_site_U_iso_or_equiv
_atom_site_adp_type
_atom_site_occupancy
_atom_site_site_symmetry_order
_atom_site_calc_flag
_atom_site_refinement_flags_posn
_atom_site_refinement_flags_adp
_atom_site_refinement_flags_occupancy
_atom_site_disorder_assembly
_atom_site_disorder_group
Ru1 Ru 0.79279(2) 0.54530(2) 0.50202(2) 0.01881(6) Uani 1 1 d . . . A 1
S2 S 0.89210(3) 0.50494(4) 0.49984(3) 0.02090(13) Uani 1 1 d . . . A 1
S1 S 0.83227(3) 0.69689(4) 0.52204(3) 0.02307(13) Uani 1 1 d . . . A 1
O1 O 0.90607(9) 0.71085(13) 0.57443(10) 0.0279(4) Uani 1 1 d . . . A 1
O2 O 0.90920(10) 0.56433(13) 0.45580(10) 0.0283(4) Uani 1 1 d . . . A 1
N3 N 0.83598(11) 0.50165(14) 0.60326(10) 0.0209(4) Uani 1 1 d . . . . .
N1 N 0.73151(11) 0.57516(15) 0.39886(11) 0.0222(4) Uani 1 1 d . . . . .
N4 N 0.75613(11) 0.40813(15) 0.48964(11) 0.0249(5) Uani 1 1 d . . . . .
N2 N 0.69886(10) 0.58581(14) 0.49717(10) 0.0201(4) Uani 1 1 d . . . . .
C31 C 0.83072(12) 0.38586(16) 0.23232(12) 0.0170(4) Uani 1 1 d . . . . .
C9 C 0.66667(13) 0.60858(17) 0.37970(13) 0.0208(5) Uani 1 1 d . . . . .
C43 C 0.73789(12) 0.50894(17) 0.13897(12) 0.0174(5) Uani 1 1 d . . . . .
C54 C 0.48932(12) 0.44007(17) 0.39907(12) 0.0199(5) Uani 1 1 d . . . . .
H54 H 0.484657 0.502645 0.407797 0.024 Uiso 1 1 calc R U . . .
C37 C 0.83331(12) 0.43077(17) 0.11475(12) 0.0188(5) Uani 1 1 d . . . . .
C44 C 0.72054(13) 0.60336(17) 0.14011(12) 0.0196(5) Uani 1 1 d . . . . .
H44 H 0.756336 0.646636 0.162020 0.024 Uiso 1 1 calc R U . . .
C10 C 0.64954(12) 0.61846(16) 0.43535(12) 0.0194(5) Uani 1 1 d . . . . .
C49 C 0.45061(12) 0.40673(16) 0.33192(12) 0.0171(5) Uani 1 1 d . . . . .
C55 C 0.41314(12) 0.45566(16) 0.20413(12) 0.0173(4) Uani 1 1 d . . . . .
C67 C 0.39791(12) 0.57954(17) 0.28671(12) 0.0182(5) Uani 1 1 d . . . . .
C36 C 0.77804(13) 0.34128(17) 0.23974(12) 0.0202(5) Uani 1 1 d . . . . .
H36 H 0.732081 0.358810 0.210932 0.024 Uiso 1 1 calc R U . . .
C13 C 0.62504(14) 0.62438(18) 0.54379(14) 0.0258(5) Uani 1 1 d . . . . .
H13 H 0.616926 0.623809 0.580811 0.031 Uiso 1 1 calc R U . . .
C71 C 0.37954(13) 0.69991(18) 0.35461(13) 0.0235(5) Uani 1 1 d . . . . .
H71 H 0.365508 0.714990 0.386410 0.028 Uiso 1 1 calc R U . . .
C48 C 0.68050(12) 0.44929(17) 0.10177(12) 0.0203(5) Uani 1 1 d . . . . .
H48 H 0.688862 0.386586 0.096947 0.024 Uiso 1 1 calc R U . . .
C68 C 0.42041(12) 0.65241(17) 0.26039(12) 0.0205(5) Uani 1 1 d . . . . .
H68 H 0.433856 0.638023 0.228050 0.025 Uiso 1 1 calc R U . . .
C32 C 0.89885(12) 0.35690(17) 0.27927(12) 0.0195(5) Uani 1 1 d . . . . .
H32 H 0.935834 0.384976 0.277109 0.023 Uiso 1 1 calc R U . . .
C25 C 0.87194(12) 0.55506(16) 0.21730(12) 0.0182(5) Uani 1 1 d . . . . .
C30 C 0.87948(12) 0.58705(17) 0.27971(12) 0.0200(5) Uani 1 1 d . . . . .
H30 H 0.856714 0.554684 0.299054 0.024 Uiso 1 1 calc R U . . .
C42 C 0.88431(14) 0.3646(2) 0.12476(13) 0.0273(6) Uani 1 1 d . . . . .
H42 H 0.910081 0.337532 0.167781 0.033 Uiso 1 1 calc R U . . .
C50 C 0.46321(13) 0.31258(17) 0.32287(13) 0.0226(5) Uani 1 1 d . . . . .
H50 H 0.440942 0.287948 0.278822 0.027 Uiso 1 1 calc R U . . .
C72 C 0.37631(13) 0.60766(17) 0.33357(12) 0.0210(5) Uani 1 1 d . . . . .
H72 H 0.359082 0.562383 0.351252 0.025 Uiso 1 1 calc R U . . .
C33 C 0.91352(13) 0.28855(17) 0.32860(12) 0.0218(5) Uani 1 1 d . . . . .
H33 H 0.959399 0.272013 0.358657 0.026 Uiso 1 1 calc R U . . .
C47 C 0.61186(13) 0.48007(19) 0.07192(13) 0.0230(5) Uani 1 1 d . . . . .
H47 H 0.575620 0.437793 0.048756 0.028 Uiso 1 1 calc R U . . .
C19 C 0.81621(14) 0.41423(18) 0.61254(14) 0.0258(5) Uani 1 1 d . . . . .
C35 C 0.79164(14) 0.27180(18) 0.28847(13) 0.0245(5) Uani 1 1 d . . . . .
H35 H 0.754986 0.243428 0.291079 0.029 Uiso 1 1 calc R U . . .
C62 C 0.25767(13) 0.49017(17) 0.19350(13) 0.0219(5) Uani 1 1 d . . . . .
H62 H 0.267624 0.548116 0.181266 0.026 Uiso 1 1 calc R U . . .
C29 C 0.91934(13) 0.66480(17) 0.31411(13) 0.0232(5) Uani 1 1 d . . . . .
H29 H 0.923199 0.683148 0.355649 0.028 Uiso 1 1 calc R U . . .
C46 C 0.59731(13) 0.57342(19) 0.07658(12) 0.0237(5) Uani 1 1 d . . . . .
H46 H 0.551527 0.594035 0.057635 0.028 Uiso 1 1 calc R U . . .
C34 C 0.85932(14) 0.24493(18) 0.33290(13) 0.0244(5) Uani 1 1 d . . . . .
H34 H 0.868502 0.198295 0.365236 0.029 Uiso 1 1 calc R U . . .
C59 C 0.50168(13) 0.46635(17) 0.16842(13) 0.0222(5) Uani 1 1 d . . . . .
H59 H 0.547626 0.478145 0.179813 0.027 Uiso 1 1 calc R U . . .
C61 C 0.31345(13) 0.43375(16) 0.23972(12) 0.0186(5) Uani 1 1 d . . . . .
C70 C 0.40359(13) 0.76957(18) 0.32840(14) 0.0256(5) Uani 1 1 d . . . . .
H70 H 0.406322 0.831413 0.342671 0.031 Uiso 1 1 calc R U . . .
C58 C 0.45319(14) 0.44407(19) 0.10155(13) 0.0255(5) Uani 1 1 d . . . . .
H58 H 0.466197 0.441156 0.067871 0.031 Uiso 1 1 calc R U . . .
C8 C 0.62056(14) 0.63035(18) 0.31226(13) 0.0244(5) Uani 1 1 d . . . . .
H8 H 0.576951 0.654861 0.300308 0.029 Uiso 1 1 calc R U . . .
C63 C 0.18883(14) 0.46323(19) 0.16552(14) 0.0266(5) Uani 1 1 d . . . . .
H63 H 0.153728 0.502344 0.134620 0.032 Uiso 1 1 calc R U . . .
C60 C 0.48196(13) 0.47111(16) 0.21835(12) 0.0202(5) Uani 1 1 d . . . . .
H60 H 0.515575 0.485079 0.263012 0.024 Uiso 1 1 calc R U . . .
C23 C 0.69163(15) 0.2742(2) 0.42629(16) 0.0350(7) Uani 1 1 d . . . . .
H23 H 0.665337 0.245233 0.384101 0.042 Uiso 1 1 calc R U . . .
C45 C 0.65184(14) 0.63518(19) 0.10977(12) 0.0239(5) Uani 1 1 d . . . . .
H45 H 0.642862 0.698430 0.111983 0.029 Uiso 1 1 calc R U . . .
C66 C 0.29409(13) 0.34825(17) 0.25636(13) 0.0224(5) Uani 1 1 d . . . . .
H66 H 0.328879 0.308289 0.286707 0.027 Uiso 1 1 calc R U . . .
C14 C 0.68588(14) 0.58831(18) 0.55001(13) 0.0236(5) Uani 1 1 d . . . . .
H14 H 0.719180 0.564841 0.592170 0.028 Uiso 1 1 calc R U . . .
C64 C 0.17198(14) 0.37776(19) 0.18349(14) 0.0277(6) Uani 1 1 d . . . . .
H64 H 0.125762 0.359264 0.164938 0.033 Uiso 1 1 calc R U . . .
C5 C 0.74923(15) 0.5611(2) 0.34985(13) 0.0287(6) Uani 1 1 d . . . . .
H5 H 0.793592 0.538762 0.362572 0.034 Uiso 1 1 calc R U . . .
C65 C 0.22511(14) 0.32063(18) 0.22945(14) 0.0264(5) Uani 1 1 d . . . . .
H65 H 0.214620 0.263570 0.242365 0.032 Uiso 1 1 calc R U . . .
C56 C 0.36605(13) 0.43224(18) 0.13659(13) 0.0232(5) Uani 1 1 d . . . . .
H56 H 0.320038 0.420088 0.124805 0.028 Uiso 1 1 calc R U . . .
C52 C 0.54261(13) 0.28990(19) 0.44241(13) 0.0255(5) Uani 1 1 d . . . . .
H52 H 0.571359 0.251238 0.478798 0.031 Uiso 1 1 calc R U . . .
C38 C 0.79720(13) 0.46812(18) 0.04864(12) 0.0227(5) Uani 1 1 d . . . . .
H38 H 0.762808 0.512526 0.039464 0.027 Uiso 1 1 calc R U . . .
C7 C 0.63960(14) 0.61549(19) 0.26265(13) 0.0271(6) Uani 1 1 d . . . . .
H7 H 0.609135 0.630322 0.217165 0.032 Uiso 1 1 calc R U . . .
C51 C 0.50718(14) 0.25459(18) 0.37636(13) 0.0251(5) Uani 1 1 d . . . . .
H51 H 0.512890 0.192247 0.367973 0.030 Uiso 1 1 calc R U . . .
C4 C 0.96710(14) 0.5015(2) 0.58158(13) 0.0285(6) Uani 1 1 d . . . A 1
H4A H 0.974394 0.562066 0.602776 0.043 Uiso 1 1 calc R U . A 1
H4B H 1.006830 0.485054 0.576909 0.043 Uiso 1 1 calc R U . A 1
H4C H 0.960800 0.455683 0.609443 0.043 Uiso 1 1 calc R U . A 1
C24 C 0.71719(14) 0.3638(2) 0.43010(14) 0.0296(6) Uani 1 1 d . . . . .
H24 H 0.706942 0.394617 0.389667 0.035 Uiso 1 1 calc R U . . .
C57 C 0.38554(14) 0.4263(2) 0.08573(13) 0.0281(6) Uani 1 1 d . . . . .
H57 H 0.352657 0.410371 0.041207 0.034 Uiso 1 1 calc R U . . .
C11 C 0.58816(13) 0.65785(18) 0.42666(14) 0.0254(5) Uani 1 1 d . . . . .
H11 H 0.555418 0.681572 0.384341 0.031 Uiso 1 1 calc R U . . .
C53 C 0.53462(13) 0.38316(19) 0.45340(13) 0.0235(5) Uani 1 1 d . . . . .
H53 H 0.559518 0.408218 0.497182 0.028 Uiso 1 1 calc R U . . .
C15 C 0.87799(15) 0.55242(19) 0.65918(13) 0.0274(6) Uani 1 1 d . . . . .
H15 H 0.891424 0.612012 0.653329 0.033 Uiso 1 1 calc R U . . .
C26 C 0.90838(14) 0.6064(2) 0.19203(14) 0.0284(6) Uani 1 1 d . . . . .
H26 H 0.905987 0.587474 0.151208 0.034 Uiso 1 1 calc R U . . .
C12 C 0.57637(14) 0.66134(19) 0.48181(14) 0.0282(6) Uani 1 1 d . . . . .
H12 H 0.535860 0.688457 0.477119 0.034 Uiso 1 1 calc R U . . .
C69 C 0.42355(13) 0.74556(17) 0.28050(14) 0.0242(5) Uani 1 1 d . . . . .
H69 H 0.439050 0.791676 0.261790 0.029 Uiso 1 1 calc R U . . .
C40 C 0.86042(15) 0.3761(2) 0.00806(14) 0.0360(7) Uani 1 1 d . . . . .
H40 H 0.869130 0.357530 -0.026821 0.043 Uiso 1 1 calc R U . . .
C22 C 0.70556(15) 0.2286(2) 0.48562(16) 0.0342(7) Uani 1 1 d . . . . .
H22 H 0.688269 0.168617 0.484000 0.041 Uiso 1 1 calc R U . . .
C20 C 0.77090(14) 0.36259(18) 0.54896(14) 0.0258(5) Uani 1 1 d . . . . .
C6 C 0.70402(15) 0.5786(2) 0.28137(14) 0.0301(6) Uani 1 1 d . . . . .
H6 H 0.717058 0.565509 0.248549 0.036 Uiso 1 1 calc R U . . .
C41 C 0.89794(15) 0.3376(2) 0.07272(14) 0.0355(7) Uani 1 1 d . . . . .
H41 H 0.932429 0.293544 0.081484 0.043 Uiso 1 1 calc R U . . .
C28 C 0.95322(14) 0.71471(19) 0.28616(14) 0.0295(6) Uani 1 1 d . . . . .
H28 H 0.979039 0.767779 0.308140 0.035 Uiso 1 1 calc R U . . .
C1 C 0.78255(15) 0.7702(2) 0.54670(17) 0.0354(7) Uani 1 1 d . . . A 1
H1A H 0.734994 0.771510 0.510716 0.053 Uiso 1 1 calc R U . A 1
H1B H 0.801231 0.832649 0.555005 0.053 Uiso 1 1 calc R U . A 1
H1C H 0.784693 0.745939 0.587649 0.053 Uiso 1 1 calc R U . A 1
B2 B 0.39384(14) 0.46895(18) 0.26593(13) 0.0167(5) Uani 1 1 d . . . . .
C21 C 0.74562(15) 0.27279(19) 0.54790(16) 0.0315(6) Uani 1 1 d . . . . .
H21 H 0.755508 0.242820 0.588521 0.038 Uiso 1 1 calc R U . . .
C39 C 0.81002(15) 0.4423(2) -0.00425(14) 0.0314(6) Uani 1 1 d . . . . .
H39 H 0.784849 0.469451 -0.047310 0.038 Uiso 1 1 calc R U . . .
C2 C 0.81920(17) 0.7571(2) 0.44707(15) 0.0368(7) Uani 1 1 d . . . A 1
H2A H 0.844672 0.726000 0.428210 0.055 Uiso 1 1 calc R U . A 1
H2B H 0.835360 0.820493 0.458573 0.055 Uiso 1 1 calc R U . A 1
H2C H 0.770524 0.757167 0.414003 0.055 Uiso 1 1 calc R U . A 1
C27 C 0.94840(15) 0.6852(2) 0.22565(15) 0.0346(7) Uani 1 1 d . . . . .
H27 H 0.971784 0.717628 0.206982 0.041 Uiso 1 1 calc R U . . .
C3 C 0.89223(16) 0.3867(2) 0.47422(17) 0.0363(7) Uani 1 1 d . . . A 1
H3A H 0.882097 0.345404 0.502060 0.054 Uiso 1 1 calc R U . A 1
H3B H 0.937177 0.371695 0.479706 0.054 Uiso 1 1 calc R U . A 1
H3C H 0.857501 0.379206 0.427097 0.054 Uiso 1 1 calc R U . A 1
C18 C 0.83890(19) 0.3785(2) 0.67765(16) 0.0402(8) Uani 1 1 d . . . . .
H18 H 0.825214 0.318954 0.683252 0.048 Uiso 1 1 calc R U . . .
B1 B 0.81819(13) 0.46892(18) 0.17580(13) 0.0167(5) Uani 1 1 d . . . . .
C17 C 0.8817(2) 0.4316(2) 0.73372(17) 0.0529(10) Uani 1 1 d . . . . .
H17 H 0.896915 0.408375 0.777553 0.064 Uiso 1 1 calc R U . . .
C16 C 0.9019(2) 0.5193(2) 0.72491(16) 0.0422(8) Uani 1 1 d . . . . .
H16 H 0.931148 0.555729 0.762527 0.051 Uiso 1 1 calc R U . . .
C73 C 0.9836(3) 0.8777(6) 0.5225(3) 0.075(2) Uani 0.752(6) 1 d . . P . .
C74 C 0.9838(3) 0.9276(4) 0.5728(4) 0.072(2) Uani 0.752(6) 1 d . . P . .
H74A H 0.936882 0.944377 0.560599 0.108 Uiso 0.752(6) 1 calc R U P . .
H74B H 1.010817 0.983525 0.580158 0.108 Uiso 0.752(6) 1 calc R U P . .
H74C H 1.003745 0.891006 0.614046 0.108 Uiso 0.752(6) 1 calc R U P . .
N5 N 0.9847(3) 0.8257(6) 0.4815(3) 0.107(3) Uani 0.752(6) 1 d . . P . .

loop_
_atom_site_aniso_label
_atom_site_aniso_U_11
_atom_site_aniso_U_22
_atom_site_aniso_U_33
_atom_site_aniso_U_23
_atom_site_aniso_U_13
_atom_site_aniso_U_12
Ru1 0.02264(10) 0.02003(10) 0.01749(10) 0.00400(8) 0.01272(8) 0.00394(8)
S2 0.0244(3) 0.0224(3) 0.0205(3) 0.0030(2) 0.0146(3) 0.0052(2)
S1 0.0265(3) 0.0196(3) 0.0265(3) 0.0036(2) 0.0156(3) 0.0035(2)
O1 0.0271(10) 0.0259(10) 0.0310(10) 0.0008(8) 0.0144(8) 0.0001(8)
O2 0.0299(10) 0.0344(11) 0.0286(10) 0.0097(8) 0.0205(8) 0.0064(8)
N3 0.0287(11) 0.0194(10) 0.0211(10) 0.0052(8) 0.0172(9) 0.0068(9)
N1 0.0261(11) 0.0244(11) 0.0189(10) 0.0044(8) 0.0133(9) 0.0034(9)
N4 0.0291(11) 0.0214(11) 0.0291(12) 0.0031(9) 0.0182(10) 0.0044(9)
N2 0.0227(10) 0.0194(10) 0.0214(10) 0.0018(8) 0.0132(9) -0.0003(8)
C31 0.0190(11) 0.0158(11) 0.0162(11) -0.0035(9) 0.0085(9) -0.0024(9)
C9 0.0246(12) 0.0177(12) 0.0219(12) 0.0011(9) 0.0128(10) -0.0014(9)
C43 0.0208(11) 0.0190(11) 0.0150(11) 0.0018(9) 0.0108(9) -0.0007(9)
C54 0.0227(12) 0.0186(12) 0.0202(12) -0.0016(9) 0.0120(10) -0.0032(9)
C37 0.0173(11) 0.0211(12) 0.0178(11) -0.0011(9) 0.0085(9) -0.0032(9)
C44 0.0248(12) 0.0192(12) 0.0157(11) 0.0008(9) 0.0106(10) -0.0011(9)
C10 0.0221(12) 0.0157(11) 0.0230(12) -0.0016(9) 0.0131(10) -0.0033(9)
C49 0.0198(11) 0.0161(11) 0.0176(11) -0.0005(9) 0.0107(9) -0.0029(9)
C55 0.0240(12) 0.0114(10) 0.0178(11) 0.0020(9) 0.0113(9) 0.0007(9)
C67 0.0203(11) 0.0171(11) 0.0147(11) 0.0000(9) 0.0066(9) 0.0013(9)
C36 0.0214(12) 0.0189(12) 0.0205(12) 0.0000(9) 0.0104(10) -0.0024(9)
C13 0.0297(13) 0.0248(13) 0.0304(14) -0.0066(11) 0.0205(12) -0.0072(11)
C71 0.0220(12) 0.0232(13) 0.0224(12) -0.0036(10) 0.0086(10) 0.0053(10)
C48 0.0218(12) 0.0182(11) 0.0199(11) 0.0006(9) 0.0094(10) -0.0013(9)
C68 0.0209(12) 0.0189(12) 0.0220(12) 0.0007(9) 0.0106(10) 0.0025(9)
C32 0.0219(12) 0.0186(12) 0.0191(11) -0.0019(9) 0.0108(10) -0.0014(9)
C25 0.0170(11) 0.0156(11) 0.0203(11) 0.0033(9) 0.0077(9) 0.0003(9)
C30 0.0203(12) 0.0181(12) 0.0217(12) 0.0014(9) 0.0105(10) -0.0003(9)
C42 0.0256(13) 0.0375(15) 0.0183(12) -0.0003(11) 0.0102(11) 0.0049(11)
C50 0.0274(13) 0.0172(12) 0.0211(12) -0.0020(9) 0.0102(10) -0.0012(10)
C72 0.0254(12) 0.0186(12) 0.0198(12) 0.0007(9) 0.0116(10) 0.0013(10)
C33 0.0254(12) 0.0215(12) 0.0151(11) -0.0010(9) 0.0073(10) 0.0017(10)
C47 0.0187(12) 0.0308(14) 0.0196(12) 0.0013(10) 0.0094(10) -0.0032(10)
C19 0.0365(15) 0.0208(13) 0.0282(14) 0.0040(10) 0.0222(12) 0.0034(11)
C35 0.0297(13) 0.0223(13) 0.0238(13) -0.0003(10) 0.0150(11) -0.0050(10)
C62 0.0258(12) 0.0167(11) 0.0260(13) 0.0013(10) 0.0149(11) 0.0009(10)
C29 0.0216(12) 0.0197(12) 0.0217(12) -0.0018(10) 0.0055(10) 0.0014(10)
C46 0.0198(12) 0.0349(14) 0.0167(11) 0.0049(10) 0.0092(10) 0.0077(10)
C34 0.0362(14) 0.0193(12) 0.0190(12) 0.0029(10) 0.0146(11) -0.0017(10)
C59 0.0249(12) 0.0198(12) 0.0248(13) 0.0010(10) 0.0144(11) 0.0020(10)
C61 0.0249(12) 0.0163(11) 0.0173(11) -0.0025(9) 0.0124(10) -0.0011(9)
C70 0.0245(13) 0.0172(12) 0.0314(14) -0.0045(10) 0.0108(11) 0.0019(10)
C58 0.0319(14) 0.0292(14) 0.0205(12) 0.0023(10) 0.0167(11) 0.0051(11)
C8 0.0250(13) 0.0210(12) 0.0242(13) 0.0034(10) 0.0098(11) -0.0002(10)
C63 0.0243(13) 0.0221(13) 0.0333(14) 0.0033(11) 0.0141(11) 0.0043(10)
C60 0.0228(12) 0.0177(12) 0.0184(11) -0.0022(9) 0.0087(10) -0.0003(9)
C23 0.0319(15) 0.0302(15) 0.0399(17) -0.0044(13) 0.0152(13) -0.0005(12)
C45 0.0324(14) 0.0245(13) 0.0167(12) 0.0050(10) 0.0134(11) 0.0091(11)
C66 0.0270(13) 0.0182(12) 0.0204(12) 0.0026(9) 0.0104(10) -0.0006(10)
C14 0.0293(13) 0.0242(13) 0.0221(12) 0.0003(10) 0.0162(11) -0.0014(10)
C64 0.0255(13) 0.0268(14) 0.0352(15) -0.0021(11) 0.0184(12) -0.0025(11)
C5 0.0313(14) 0.0382(16) 0.0218(13) 0.0045(11) 0.0171(11) 0.0073(12)
C65 0.0324(14) 0.0195(12) 0.0308(14) 0.0011(10) 0.0182(12) -0.0053(10)
C56 0.0203(12) 0.0290(14) 0.0192(12) -0.0018(10) 0.0088(10) 0.0003(10)
C52 0.0212(12) 0.0301(14) 0.0245(13) 0.0098(11) 0.0106(11) 0.0037(10)
C38 0.0267(13) 0.0220(13) 0.0201(12) 0.0001(10) 0.0119(10) -0.0012(10)
C7 0.0323(14) 0.0256(13) 0.0184(12) 0.0030(10) 0.0085(11) -0.0009(11)
C51 0.0291(13) 0.0177(12) 0.0279(13) 0.0033(10) 0.0136(11) 0.0028(10)
C4 0.0254(13) 0.0378(16) 0.0250(13) 0.0052(12) 0.0144(11) 0.0099(11)
C24 0.0335(15) 0.0278(14) 0.0285(14) -0.0024(11) 0.0160(12) 0.0008(11)
C57 0.0275(13) 0.0377(15) 0.0160(12) -0.0034(11) 0.0082(11) 0.0010(11)
C11 0.0225(12) 0.0237(13) 0.0278(13) -0.0006(10) 0.0105(11) -0.0006(10)
C53 0.0218(12) 0.0294(14) 0.0184(12) -0.0005(10) 0.0091(10) -0.0023(10)
C15 0.0383(15) 0.0241(13) 0.0241(13) 0.0009(11) 0.0187(12) 0.0030(11)
C26 0.0294(14) 0.0325(15) 0.0243(13) -0.0013(11) 0.0138(11) -0.0087(11)
C12 0.0243(13) 0.0278(14) 0.0358(15) -0.0071(12) 0.0171(12) -0.0022(11)
C69 0.0256(13) 0.0148(12) 0.0307(14) 0.0010(10) 0.0127(11) -0.0008(10)
C40 0.0370(16) 0.0534(19) 0.0231(14) -0.0039(13) 0.0191(13) 0.0030(14)
C22 0.0320(15) 0.0223(14) 0.0508(19) 0.0019(13) 0.0222(14) -0.0016(11)
C20 0.0279(13) 0.0232(13) 0.0322(14) 0.0031(11) 0.0192(12) 0.0047(10)
C6 0.0384(15) 0.0343(15) 0.0223(13) 0.0058(11) 0.0186(12) 0.0048(12)
C41 0.0325(15) 0.0495(19) 0.0253(14) -0.0009(13) 0.0147(12) 0.0128(13)
C28 0.0232(13) 0.0232(13) 0.0317(14) -0.0012(11) 0.0055(11) -0.0077(10)
C1 0.0348(15) 0.0216(14) 0.058(2) -0.0048(13) 0.0286(15) 0.0036(12)
B2 0.0223(13) 0.0131(12) 0.0171(12) -0.0021(9) 0.0114(10) -0.0012(10)
C21 0.0340(15) 0.0236(14) 0.0422(16) 0.0073(12) 0.0229(13) 0.0031(11)
C39 0.0350(15) 0.0418(17) 0.0178(12) 0.0021(11) 0.0132(11) 0.0004(12)
C2 0.0419(17) 0.0325(16) 0.0338(16) 0.0106(13) 0.0167(14) -0.0024(13)
C27 0.0319(15) 0.0361(16) 0.0350(16) 0.0007(13) 0.0158(13) -0.0156(12)
C3 0.0431(17) 0.0283(15) 0.0487(18) -0.0085(13) 0.0313(15) 0.0034(13)
C18 0.072(2) 0.0238(14) 0.0341(16) 0.0071(12) 0.0336(17) 0.0018(14)
B1 0.0158(12) 0.0164(13) 0.0171(12) -0.0001(10) 0.0074(10) -0.0020(10)
C17 0.097(3) 0.0371(18) 0.0273(16) 0.0072(13) 0.0329(19) -0.0001(18)
C16 0.072(2) 0.0318(16) 0.0251(15) -0.0022(12) 0.0251(16) -0.0012(15)
C73 0.033(3) 0.143(7) 0.050(3) 0.032(4) 0.022(3) 0.000(3)
C74 0.053(3) 0.073(4) 0.096(5) 0.040(4) 0.040(3) 0.025(3)
N5 0.041(3) 0.225(9) 0.057(3) -0.004(4) 0.025(3) -0.018(4)

loop_
_atom_type_symbol
_atom_type_description
_atom_type_scat_dispersion_real
_atom_type_scat_dispersion_imag
_atom_type_scat_source
C C 0.0033 0.0016 'International Tables Vol C Tables 4.2.6.8 and 6.1.1.4'
H H 0.0000 0.0000 'International Tables Vol C Tables 4.2.6.8 and 6.1.1.4'
B B 0.0013 0.0007 'International Tables Vol C Tables 4.2.6.8 and 6.1.1.4'
N N 0.0061 0.0033 'International Tables Vol C Tables 4.2.6.8 and 6.1.1.4'
O O 0.0106 0.0060 'International Tables Vol C Tables 4.2.6.8 and 6.1.1.4'
Ru Ru -1.2594 0.8363 'International Tables Vol C Tables 4.2.6.8 and 6.1.1.4'
S S 0.1246 0.1234 'International Tables Vol C Tables 4.2.6.8 and 6.1.1.4'

loop_
_geom_angle_atom_site_label_1
_geom_angle_atom_site_label_2
_geom_angle_atom_site_label_3
_geom_angle
_geom_angle_site_symmetry_1
_geom_angle_site_symmetry_3
_geom_angle_publ_flag
S2 Ru1 S1 88.06(2) . . ?
N3 Ru1 S2 90.91(6) . . ?
N3 Ru1 S1 98.14(6) . . ?
N3 Ru1 N4 78.75(9) . . ?
N3 Ru1 N2 93.01(8) . . ?
N1 Ru1 S2 97.81(6) . . ?
N1 Ru1 S1 90.13(6) . . ?
N1 Ru1 N3 168.20(8) . . ?
N1 Ru1 N4 92.62(9) . . ?
N1 Ru1 N2 78.34(8) . . ?
N4 Ru1 S2 94.20(6) . . ?
N4 Ru1 S1 176.16(6) . . ?
N4 Ru1 N2 86.77(8) . . ?
N2 Ru1 S2 176.08(6) . . ?
N2 Ru1 S1 91.18(6) . . ?
O2 S2 Ru1 115.33(8) . . ?
O2 S2 C4 107.01(13) . . ?
O2 S2 C3 106.58(13) . . ?
C4 S2 Ru1 113.82(9) . . ?
C4 S2 C3 99.20(15) . . ?
C3 S2 Ru1 113.43(10) . . ?
O1 S1 Ru1 116.51(8) . . ?
O1 S1 C1 106.10(13) . . ?
O1 S1 C2 106.96(13) . . ?
C1 S1 Ru1 112.43(10) . . ?
C2 S1 Ru1 113.55(11) . . ?
C2 S1 C1 99.73(15) . . ?
C19 N3 Ru1 115.35(17) . . ?
C15 N3 Ru1 126.36(17) . . ?
C15 N3 C19 118.2(2) . . ?
C9 N1 Ru1 115.75(16) . . ?
C5 N1 Ru1 126.01(18) . . ?
C5 N1 C9 118.2(2) . . ?
C24 N4 Ru1 126.40(19) . . ?
C24 N4 C20 118.4(2) . . ?
C20 N4 Ru1 115.09(18) . . ?
C10 N2 Ru1 115.07(15) . . ?
C14 N2 Ru1 126.08(17) . . ?
C14 N2 C10 118.7(2) . . ?
C36 C31 C32 114.8(2) . . ?
C36 C31 B1 125.2(2) . . ?
C32 C31 B1 119.9(2) . . ?
N1 C9 C10 115.4(2) . . ?
N1 C9 C8 121.4(2) . . ?
C8 C9 C10 123.2(2) . . ?
C44 C43 C48 114.6(2) . . ?
C44 C43 B1 124.0(2) . . ?
C48 C43 B1 121.4(2) . . ?
C49 C54 H54 118.7 . . ?
C53 C54 H54 118.7 . . ?
C53 C54 C49 122.6(2) . . ?
C42 C37 C38 115.0(2) . . ?
C42 C37 B1 124.1(2) . . ?
C38 C37 B1 120.8(2) . . ?
C43 C44 H44 118.6 . . ?
C45 C44 C43 122.9(2) . . ?
C45 C44 H44 118.6 . . ?
N2 C10 C9 114.9(2) . . ?
N2 C10 C11 121.4(2) . . ?
C11 C10 C9 123.7(2) . . ?
C54 C49 C50 114.8(2) . . ?
C54 C49 B2 125.2(2) . . ?
C50 C49 B2 120.0(2) . . ?
C60 C55 B2 119.0(2) . . ?
C56 C55 C60 115.5(2) . . ?
C56 C55 B2 125.4(2) . . ?
C68 C67 C72 114.9(2) . . ?
C68 C67 B2 125.3(2) . . ?
C72 C67 B2 119.8(2) . . ?
C31 C36 H36 118.6 . . ?
C35 C36 C31 122.8(2) . . ?
C35 C36 H36 118.6 . . ?
C14 C13 H13 120.5 . . ?
C14 C13 C12 118.9(2) . . ?
C12 C13 H13 120.5 . . ?
C72 C71 H71 119.9 . . ?
C70 C71 H71 119.9 . . ?
C70 C71 C72 120.2(2) . . ?
C43 C48 H48 118.5 . . ?
C47 C48 C43 122.9(2) . . ?
C47 C48 H48 118.5 . . ?
C67 C68 H68 118.5 . . ?
C69 C68 C67 122.9(2) . . ?
C69 C68 H68 118.5 . . ?
C31 C32 H32 118.4 . . ?
C33 C32 C31 123.3(2) . . ?
C33 C32 H32 118.4 . . ?
C30 C25 B1 120.6(2) . . ?
C26 C25 C30 115.1(2) . . ?
C26 C25 B1 124.1(2) . . ?
C25 C30 H30 118.4 . . ?
C29 C30 C25 123.2(2) . . ?
C29 C30 H30 118.4 . . ?
C37 C42 H42 118.8 . . ?
C41 C42 C37 122.5(3) . . ?
C41 C42 H42 118.8 . . ?
C49 C50 H50 118.4 . . ?
C51 C50 C49 123.3(2) . . ?
C51 C50 H50 118.4 . . ?
C67 C72 H72 118.5 . . ?
C71 C72 C67 123.0(2) . . ?
C71 C72 H72 118.5 . . ?
C32 C33 H33 120.1 . . ?
C32 C33 C34 119.7(2) . . ?
C34 C33 H33 120.1 . . ?
C48 C47 H47 119.9 . . ?
C46 C47 C48 120.3(2) . . ?
C46 C47 H47 119.9 . . ?
N3 C19 C20 115.0(2) . . ?
N3 C19 C18 121.1(3) . . ?
C18 C19 C20 123.9(3) . . ?
C36 C35 H35 119.9 . . ?
C34 C35 C36 120.3(2) . . ?
C34 C35 H35 119.9 . . ?
C61 C62 H62 118.5 . . ?
C63 C62 H62 118.5 . . ?
C63 C62 C61 122.9(2) . . ?
C30 C29 H29 120.2 . . ?
C28 C29 C30 119.6(2) . . ?
C28 C29 H29 120.2 . . ?
C47 C46 H46 120.6 . . ?
C45 C46 C47 118.8(2) . . ?
C45 C46 H46 120.6 . . ?
C33 C34 H34 120.5 . . ?
C35 C34 C33 119.1(2) . . ?
C35 C34 H34 120.5 . . ?
C58 C59 H59 119.9 . . ?
C60 C59 H59 119.9 . . ?
C60 C59 C58 120.3(2) . . ?
C62 C61 B2 119.1(2) . . ?
C66 C61 C62 115.0(2) . . ?
C66 C61 B2 125.7(2) . . ?
C71 C70 H70 120.6 . . ?
C71 C70 C69 118.9(2) . . ?
C69 C70 H70 120.6 . . ?
C59 C58 H58 120.5 . . ?
C57 C58 C59 119.1(2) . . ?
C57 C58 H58 120.5 . . ?
C9 C8 H8 120.2 . . ?
C9 C8 C7 119.7(2) . . ?
C7 C8 H8 120.2 . . ?
C62 C63 H63 120.0 . . ?
C62 C63 C64 120.1(2) . . ?
C64 C63 H63 120.0 . . ?
C55 C60 H60 118.7 . . ?
C59 C60 C55 122.6(2) . . ?
C59 C60 H60 118.7 . . ?
C24 C23 H23 120.4 . . ?
C22 C23 H23 120.4 . . ?
C22 C23 C24 119.1(3) . . ?
C44 C45 H45 119.8 . . ?
C46 C45 C44 120.4(2) . . ?
C46 C45 H45 119.8 . . ?
C61 C66 H66 118.6 . . ?
C65 C66 C61 122.8(2) . . ?
C65 C66 H66 118.6 . . ?
N2 C14 C13 122.3(2) . . ?
N2 C14 H14 118.8 . . ?
C13 C14 H14 118.8 . . ?
C63 C64 H64 120.5 . . ?
C65 C64 C63 118.9(2) . . ?
C65 C64 H64 120.5 . . ?
N1 C5 H5 118.7 . . ?
N1 C5 C6 122.6(3) . . ?
C6 C5 H5 118.7 . . ?
C66 C65 H65 119.9 . . ?
C64 C65 C66 120.2(2) . . ?
C64 C65 H65 119.9 . . ?
C55 C56 H56 118.8 . . ?
C55 C56 C57 122.4(2) . . ?
C57 C56 H56 118.8 . . ?
C51 C52 H52 120.5 . . ?
C53 C52 H52 120.5 . . ?
C53 C52 C51 119.1(2) . . ?
C37 C38 H38 118.2 . . ?
C39 C38 C37 123.5(2) . . ?
C39 C38 H38 118.2 . . ?
C8 C7 H7 120.4 . . ?
C6 C7 C8 119.2(2) . . ?
C6 C7 H7 120.4 . . ?
C50 C51 C52 119.8(2) . . ?
C50 C51 H51 120.1 . . ?
C52 C51 H51 120.1 . . ?
S2 C4 H4A 109.5 . . ?
S2 C4 H4B 109.5 . . ?
S2 C4 H4C 109.5 . . ?
H4A C4 H4B 109.5 . . ?
H4A C4 H4C 109.5 . . ?
H4B C4 H4C 109.5 . . ?
N4 C24 C23 122.7(3) . . ?
N4 C24 H24 118.6 . . ?
C23 C24 H24 118.6 . . ?
C58 C57 C56 120.2(2) . . ?
C58 C57 H57 119.9 . . ?
C56 C57 H57 119.9 . . ?
C10 C11 H11 120.5 . . ?
C12 C11 C10 119.0(2) . . ?
C12 C11 H11 120.5 . . ?
C54 C53 H53 119.9 . . ?
C52 C53 C54 120.3(2) . . ?
C52 C53 H53 119.9 . . ?
N3 C15 H15 118.8 . . ?
N3 C15 C16 122.5(3) . . ?
C16 C15 H15 118.8 . . ?
C25 C26 H26 118.7 . . ?
C25 C26 C27 122.6(3) . . ?
C27 C26 H26 118.7 . . ?
C13 C12 C11 119.6(2) . . ?
C13 C12 H12 120.2 . . ?
C11 C12 H12 120.2 . . ?
C68 C69 H69 120.0 . . ?
C70 C69 C68 120.1(2) . . ?
C70 C69 H69 120.0 . . ?
C41 C40 H40 120.3 . . ?
C39 C40 H40 120.3 . . ?
C39 C40 C41 119.5(3) . . ?
C23 C22 H22 120.3 . . ?
C23 C22 C21 119.4(3) . . ?
C21 C22 H22 120.3 . . ?
N4 C20 C19 115.4(2) . . ?
N4 C20 C21 121.1(3) . . ?
C21 C20 C19 123.5(2) . . ?
C5 C6 H6 120.5 . . ?
C7 C6 C5 119.0(2) . . ?
C7 C6 H6 120.5 . . ?
C42 C41 H41 119.8 . . ?
C40 C41 C42 120.3(3) . . ?
C40 C41 H41 119.8 . . ?
C29 C28 H28 120.3 . . ?
C27 C28 C29 119.4(2) . . ?
C27 C28 H28 120.3 . . ?
S1 C1 H1A 109.5 . . ?
S1 C1 H1B 109.5 . . ?
S1 C1 H1C 109.5 . . ?
H1A C1 H1B 109.5 . . ?
H1A C1 H1C 109.5 . . ?
H1B C1 H1C 109.5 . . ?
C55 B2 C49 107.30(18) . . ?
C55 B2 C61 109.85(19) . . ?
C67 B2 C49 110.56(19) . . ?
C67 B2 C55 110.49(19) . . ?
C67 B2 C61 107.17(19) . . ?
C61 B2 C49 111.50(19) . . ?
C22 C21 C20 119.2(3) . . ?
C22 C21 H21 120.4 . . ?
C20 C21 H21 120.4 . . ?
C38 C39 H39 120.4 . . ?
C40 C39 C38 119.2(3) . . ?
C40 C39 H39 120.4 . . ?
S1 C2 H2A 109.5 . . ?
S1 C2 H2B 109.5 . . ?
S1 C2 H2C 109.5 . . ?
H2A C2 H2B 109.5 . . ?
H2A C2 H2C 109.5 . . ?
H2B C2 H2C 109.5 . . ?
C26 C27 H27 119.9 . . ?
C28 C27 C26 120.1(3) . . ?
C28 C27 H27 119.9 . . ?
S2 C3 H3A 109.5 . . ?
S2 C3 H3B 109.5 . . ?
S2 C3 H3C 109.5 . . ?
H3A C3 H3B 109.5 . . ?
H3A C3 H3C 109.5 . . ?
H3B C3 H3C 109.5 . . ?
C19 C18 H18 120.2 . . ?
C17 C18 C19 119.5(3) . . ?
C17 C18 H18 120.2 . . ?
C43 B1 C31 111.59(19) . . ?
C43 B1 C37 107.56(18) . . ?
C37 B1 C31 111.87(19) . . ?
C25 B1 C31 107.31(18) . . ?
C25 B1 C43 108.95(19) . . ?
C25 B1 C37 109.52(19) . . ?
C18 C17 H17 120.1 . . ?
C18 C17 C16 119.8(3) . . ?
C16 C17 H17 120.1 . . ?
C15 C16 H16 120.6 . . ?
C17 C16 C15 118.9(3) . . ?
C17 C16 H16 120.6 . . ?
N5 C73 C74 173.7(8) . . ?
C73 C74 H74A 109.5 . . ?
C73 C74 H74B 109.5 . . ?
C73 C74 H74C 109.5 . . ?
H74A C74 H74B 109.5 . . ?
H74A C74 H74C 109.5 . . ?
H74B C74 H74C 109.5 . . ?

loop_
_geom_bond_atom_site_label_1
_geom_bond_atom_site_label_2
_geom_bond_distance
_geom_bond_site_symmetry_2
_geom_bond_publ_flag
Ru1 S2 2.2853(6) . ?
Ru1 S1 2.2912(7) . ?
Ru1 N3 2.080(2) . ?
Ru1 N1 2.073(2) . ?
Ru1 N4 2.083(2) . ?
Ru1 N2 2.099(2) . ?
S2 O2 1.4821(18) . ?
S2 C4 1.768(3) . ?
S2 C3 1.782(3) . ?
S1 O1 1.4812(19) . ?
S1 C1 1.786(3) . ?
S1 C2 1.780(3) . ?
N3 C19 1.370(3) . ?
N3 C15 1.348(3) . ?
N1 C9 1.361(3) . ?
N1 C5 1.348(3) . ?
N4 C24 1.340(3) . ?
N4 C20 1.368(3) . ?
N2 C10 1.358(3) . ?
N2 C14 1.348(3) . ?
C31 C36 1.402(3) . ?
C31 C32 1.409(3) . ?
C31 B1 1.656(3) . ?
C9 C10 1.476(3) . ?
C9 C8 1.382(3) . ?
C43 C44 1.403(3) . ?
C43 C48 1.409(3) . ?
C43 B1 1.645(3) . ?
C54 H54 0.9300 . ?
C54 C49 1.401(3) . ?
C54 C53 1.396(3) . ?
C37 C42 1.399(4) . ?
C37 C38 1.399(3) . ?
C37 B1 1.650(3) . ?
C44 H44 0.9300 . ?
C44 C45 1.397(3) . ?
C10 C11 1.387(3) . ?
C49 C50 1.406(3) . ?
C49 B2 1.652(3) . ?
C55 C60 1.405(3) . ?
C55 C56 1.394(3) . ?
C55 B2 1.646(3) . ?
C67 C68 1.400(3) . ?
C67 C72 1.407(3) . ?
C67 B2 1.635(3) . ?
C36 H36 0.9300 . ?
C36 C35 1.394(3) . ?
C13 H13 0.9300 . ?
C13 C14 1.377(4) . ?
C13 C12 1.378(4) . ?
C71 H71 0.9300 . ?
C71 C72 1.388(3) . ?
C71 C70 1.385(4) . ?
C48 H48 0.9300 . ?
C48 C47 1.392(3) . ?
C68 H68 0.9300 . ?
C68 C69 1.394(3) . ?
C32 H32 0.9300 . ?
C32 C33 1.388(3) . ?
C25 C30 1.402(3) . ?
C25 C26 1.395(3) . ?
C25 B1 1.643(3) . ?
C30 H30 0.9300 . ?
C30 C29 1.390(3) . ?
C42 H42 0.9300 . ?
C42 C41 1.393(4) . ?
C50 H50 0.9300 . ?
C50 C51 1.387(3) . ?
C72 H72 0.9300 . ?
C33 H33 0.9300 . ?
C33 C34 1.391(4) . ?
C47 H47 0.9300 . ?
C47 C46 1.385(4) . ?
C19 C20 1.476(4) . ?
C19 C18 1.387(4) . ?
C35 H35 0.9300 . ?
C35 C34 1.382(4) . ?
C62 H62 0.9300 . ?
C62 C61 1.409(3) . ?
C62 C63 1.382(4) . ?
C29 H29 0.9300 . ?
C29 C28 1.383(4) . ?
C46 H46 0.9300 . ?
C46 C45 1.378(4) . ?
C34 H34 0.9300 . ?
C59 H59 0.9300 . ?
C59 C58 1.386(4) . ?
C59 C60 1.386(3) . ?
C61 C66 1.401(3) . ?
C61 B2 1.648(4) . ?
C70 H70 0.9300 . ?
C70 C69 1.387(4) . ?
C58 H58 0.9300 . ?
C58 C57 1.376(4) . ?
C8 H8 0.9300 . ?
C8 C7 1.383(4) . ?
C63 H63 0.9300 . ?
C63 C64 1.390(4) . ?
C60 H60 0.9300 . ?
C23 H23 0.9300 . ?
C23 C24 1.382(4) . ?
C23 C22 1.373(4) . ?
C45 H45 0.9300 . ?
C66 H66 0.9300 . ?
C66 C65 1.390(4) . ?
C14 H14 0.9300 . ?
C64 H64 0.9300 . ?
C64 C65 1.384(4) . ?
C5 H5 0.9300 . ?
C5 C6 1.383(4) . ?
C65 H65 0.9300 . ?
C56 H56 0.9300 . ?
C56 C57 1.403(3) . ?
C52 H52 0.9300 . ?
C52 C51 1.387(4) . ?
C52 C53 1.379(4) . ?
C38 H38 0.9300 . ?
C38 C39 1.395(4) . ?
C7 H7 0.9300 . ?
C7 C6 1.373(4) . ?
C51 H51 0.9300 . ?
C4 H4A 0.9600 . ?
C4 H4B 0.9600 . ?
C4 H4C 0.9600 . ?
C24 H24 0.9300 . ?
C57 H57 0.9300 . ?
C11 H11 0.9300 . ?
C11 C12 1.383(4) . ?
C53 H53 0.9300 . ?
C15 H15 0.9300 . ?
C15 C16 1.383(4) . ?
C26 H26 0.9300 . ?
C26 C27 1.399(4) . ?
C12 H12 0.9300 . ?
C69 H69 0.9300 . ?
C40 H40 0.9300 . ?
C40 C41 1.383(4) . ?
C40 C39 1.378(4) . ?
C22 H22 0.9300 . ?
C22 C21 1.385(4) . ?
C20 C21 1.392(4) . ?
C6 H6 0.9300 . ?
C41 H41 0.9300 . ?
C28 H28 0.9300 . ?
C28 C27 1.373(4) . ?
C1 H1A 0.9600 . ?
C1 H1B 0.9600 . ?
C1 H1C 0.9600 . ?
C21 H21 0.9300 . ?
C39 H39 0.9300 . ?
C2 H2A 0.9600 . ?
C2 H2B 0.9600 . ?
C2 H2C 0.9600 . ?
C27 H27 0.9300 . ?
C3 H3A 0.9600 . ?
C3 H3B 0.9600 . ?
C3 H3C 0.9600 . ?
C18 H18 0.9300 . ?
C18 C17 1.372(5) . ?
C17 H17 0.9300 . ?
C17 C16 1.373(5) . ?
C16 H16 0.9300 . ?
C73 C74 1.332(9) . ?
C73 N5 1.192(9) . ?
C74 H74A 0.9600 . ?
C74 H74B 0.9600 . ?
C74 H74C 0.9600 . ?

loop_
_geom_torsion_atom_site_label_1
_geom_torsion_atom_site_label_2
_geom_torsion_atom_site_label_3
_geom_torsion_atom_site_label_4
_geom_torsion
_geom_torsion_site_symmetry_1
_geom_torsion_site_symmetry_2
_geom_torsion_site_symmetry_3
_geom_torsion_site_symmetry_4
_geom_torsion_publ_flag
Ru1 N3 C19 C20 3.7(3) . . . . ?
Ru1 N3 C19 C18 -177.2(2) . . . . ?
Ru1 N3 C15 C16 177.0(2) . . . . ?
Ru1 N1 C9 C10 -0.1(3) . . . . ?
Ru1 N1 C9 C8 -179.41(19) . . . . ?
Ru1 N1 C5 C6 176.7(2) . . . . ?
Ru1 N4 C24 C23 -176.2(2) . . . . ?
Ru1 N4 C20 C19 -5.8(3) . . . . ?
Ru1 N4 C20 C21 175.7(2) . . . . ?
Ru1 N2 C10 C9 7.6(3) . . . . ?
Ru1 N2 C10 C11 -172.38(19) . . . . ?
Ru1 N2 C14 C13 173.57(19) . . . . ?
N3 C19 C20 N4 1.4(3) . . . . ?
N3 C19 C20 C21 179.8(2) . . . . ?
N3 C19 C18 C17 0.2(5) . . . . ?
N3 C15 C16 C17 -0.5(5) . . . . ?
N1 C9 C10 N2 -5.0(3) . . . . ?
N1 C9 C10 C11 175.0(2) . . . . ?
N1 C9 C8 C7 1.9(4) . . . . ?
N1 C5 C6 C7 2.9(4) . . . . ?
N4 C20 C21 C22 0.8(4) . . . . ?
N2 C10 C11 C12 -1.9(4) . . . . ?
C31 C36 C35 C34 1.0(4) . . . . ?
C31 C32 C33 C34 0.3(4) . . . . ?
C9 N1 C5 C6 -0.5(4) . . . . ?
C9 C10 C11 C12 178.2(2) . . . . ?
C9 C8 C7 C6 0.5(4) . . . . ?
C43 C44 C45 C46 -0.2(4) . . . . ?
C43 C48 C47 C46 1.5(4) . . . . ?
C54 C49 C50 C51 3.8(4) . . . . ?
C54 C49 B2 C55 129.8(2) . . . . ?
C54 C49 B2 C67 9.2(3) . . . . ?
C54 C49 B2 C61 -109.9(2) . . . . ?
C37 C42 C41 C40 -0.3(5) . . . . ?
C37 C38 C39 C40 0.5(4) . . . . ?
C44 C43 C48 C47 -3.7(3) . . . . ?
C44 C43 B1 C31 122.3(2) . . . . ?
C44 C43 B1 C37 -114.7(2) . . . . ?
C44 C43 B1 C25 4.0(3) . . . . ?
C10 N2 C14 C13 -1.3(4) . . . . ?
C10 C9 C8 C7 -177.3(2) . . . . ?
C10 C11 C12 C13 -1.1(4) . . . . ?
C49 C54 C53 C52 -0.3(4) . . . . ?
C49 C50 C51 C52 -1.7(4) . . . . ?
C55 C56 C57 C58 -0.1(4) . . . . ?
C67 C68 C69 C70 -0.3(4) . . . . ?
C36 C31 C32 C33 1.0(3) . . . . ?
C36 C31 B1 C43 11.5(3) . . . . ?
C36 C31 B1 C37 -109.1(3) . . . . ?
C36 C31 B1 C25 130.8(2) . . . . ?
C36 C35 C34 C33 0.5(4) . . . . ?
C71 C70 C69 C68 -1.1(4) . . . . ?
C48 C43 C44 C45 3.0(3) . . . . ?
C48 C43 B1 C31 -59.3(3) . . . . ?
C48 C43 B1 C37 63.7(3) . . . . ?
C48 C43 B1 C25 -177.6(2) . . . . ?
C48 C47 C46 C45 1.5(4) . . . . ?
C68 C67 C72 C71 -2.5(4) . . . . ?
C68 C67 B2 C49 113.5(2) . . . . ?
C68 C67 B2 C55 -5.2(3) . . . . ?
C68 C67 B2 C61 -124.8(2) . . . . ?
C32 C31 C36 C35 -1.7(3) . . . . ?
C32 C31 B1 C43 -166.5(2) . . . . ?
C32 C31 B1 C37 72.9(3) . . . . ?
C32 C31 B1 C25 -47.3(3) . . . . ?
C32 C33 C34 C35 -1.1(4) . . . . ?
C25 C30 C29 C28 0.6(4) . . . . ?
C25 C26 C27 C28 0.2(5) . . . . ?
C30 C25 C26 C27 -1.3(4) . . . . ?
C30 C25 B1 C31 -45.5(3) . . . . ?
C30 C25 B1 C43 75.5(3) . . . . ?
C30 C25 B1 C37 -167.1(2) . . . . ?
C30 C29 C28 C27 -1.7(4) . . . . ?
C42 C37 C38 C39 0.1(4) . . . . ?
C42 C37 B1 C31 -34.2(3) . . . . ?
C42 C37 B1 C43 -157.1(2) . . . . ?
C42 C37 B1 C25 84.6(3) . . . . ?
C50 C49 B2 C55 -50.1(3) . . . . ?
C50 C49 B2 C67 -170.6(2) . . . . ?
C50 C49 B2 C61 70.2(3) . . . . ?
C72 C67 C68 C69 2.1(4) . . . . ?
C72 C67 B2 C49 -68.0(3) . . . . ?
C72 C67 B2 C55 173.4(2) . . . . ?
C72 C67 B2 C61 53.8(3) . . . . ?
C72 C71 C70 C69 0.7(4) . . . . ?
C47 C46 C45 C44 -2.1(4) . . . . ?
C19 N3 C15 C16 0.4(4) . . . . ?
C19 C20 C21 C22 -177.5(3) . . . . ?
C19 C18 C17 C16 -0.3(6) . . . . ?
C62 C61 C66 C65 0.0(4) . . . . ?
C62 C61 B2 C49 167.2(2) . . . . ?
C62 C61 B2 C55 -74.0(3) . . . . ?
C62 C61 B2 C67 46.1(3) . . . . ?
C62 C63 C64 C65 -0.1(4) . . . . ?
C29 C28 C27 C26 1.3(4) . . . . ?
C59 C58 C57 C56 1.0(4) . . . . ?
C61 C62 C63 C64 1.0(4) . . . . ?
C61 C66 C65 C64 0.8(4) . . . . ?
C70 C71 C72 C67 1.3(4) . . . . ?
C58 C59 C60 C55 -1.1(4) . . . . ?
C8 C9 C10 N2 174.3(2) . . . . ?
C8 C9 C10 C11 -5.7(4) . . . . ?
C8 C7 C6 C5 -2.8(4) . . . . ?
C63 C62 C61 C66 -1.0(4) . . . . ?
C63 C62 C61 B2 175.7(2) . . . . ?
C63 C64 C65 C66 -0.7(4) . . . . ?
C60 C55 C56 C57 -1.3(4) . . . . ?
C60 C55 B2 C49 -51.2(3) . . . . ?
C60 C55 B2 C67 69.4(3) . . . . ?
C60 C55 B2 C61 -172.6(2) . . . . ?
C60 C59 C58 C57 -0.4(4) . . . . ?
C23 C22 C21 C20 0.0(4) . . . . ?
C66 C61 B2 C49 -16.5(3) . . . . ?
C66 C61 B2 C55 102.3(3) . . . . ?
C66 C61 B2 C67 -137.6(2) . . . . ?
C14 N2 C10 C9 -177.0(2) . . . . ?
C14 N2 C10 C11 3.0(4) . . . . ?
C14 C13 C12 C11 2.8(4) . . . . ?
C5 N1 C9 C10 177.4(2) . . . . ?
C5 N1 C9 C8 -1.9(4) . . . . ?
C56 C55 C60 C59 1.9(3) . . . . ?
C56 C55 B2 C49 130.6(2) . . . . ?
C56 C55 B2 C67 -108.8(3) . . . . ?
C56 C55 B2 C61 9.3(3) . . . . ?
C38 C37 C42 C41 -0.2(4) . . . . ?
C38 C37 B1 C31 149.5(2) . . . . ?
C38 C37 B1 C43 26.6(3) . . . . ?
C38 C37 B1 C25 -91.6(3) . . . . ?
C51 C52 C53 C54 2.5(4) . . . . ?
C24 N4 C20 C19 177.8(2) . . . . ?
C24 N4 C20 C21 -0.7(4) . . . . ?
C24 C23 C22 C21 -0.8(4) . . . . ?
C53 C54 C49 C50 -2.7(3) . . . . ?
C53 C54 C49 B2 177.4(2) . . . . ?
C53 C52 C51 C50 -1.5(4) . . . . ?
C15 N3 C19 C20 -179.3(2) . . . . ?
C15 N3 C19 C18 -0.2(4) . . . . ?
C26 C25 C30 C29 0.9(4) . . . . ?
C26 C25 B1 C31 140.0(2) . . . . ?
C26 C25 B1 C43 -99.0(3) . . . . ?
C26 C25 B1 C37 18.4(3) . . . . ?
C12 C13 C14 N2 -1.6(4) . . . . ?
C22 C23 C24 N4 1.0(4) . . . . ?
C20 N4 C24 C23 -0.2(4) . . . . ?
C20 C19 C18 C17 179.2(3) . . . . ?
C41 C40 C39 C38 -0.9(5) . . . . ?
B2 C49 C50 C51 -176.4(2) . . . . ?
B2 C55 C60 C59 -176.4(2) . . . . ?
B2 C55 C56 C57 176.9(2) . . . . ?
B2 C67 C68 C69 -179.3(2) . . . . ?
B2 C67 C72 C71 178.7(2) . . . . ?
B2 C61 C66 C65 -176.4(2) . . . . ?
C39 C40 C41 C42 0.8(5) . . . . ?
C18 C19 C20 N4 -177.7(3) . . . . ?
C18 C19 C20 C21 0.7(4) . . . . ?
C18 C17 C16 C15 0.5(6) . . . . ?
B1 C31 C36 C35 -179.8(2) . . . . ?
B1 C31 C32 C33 179.2(2) . . . . ?
B1 C43 C44 C45 -178.5(2) . . . . ?
B1 C43 C48 C47 177.8(2) . . . . ?
B1 C37 C42 C41 -176.6(3) . . . . ?
B1 C37 C38 C39 176.7(2) . . . . ?
B1 C25 C30 C29 -174.1(2) . . . . ?
B1 C25 C26 C27 173.5(3) . . . . ?
